data_2236455
loop_
_publ_author_name
'Wei, Shuai-Shuai'
'Jin, Shou-Wen'
'Dong, Qiong'
'Cao, Xin-Chao'
'Yu, Ze-Yun'

_publ_section_title
;
 Bis(2-methyl-1<i>H</i>-benzimidazol-3-ium) naphthalene-1,5-disulfonate
;
_journal_coeditor_code LH5531
_journal_issue 10
_journal_name_full 'Acta Crystallographica Section E'
_journal_page_first o2964
_journal_paper_doi 10.1107/S1600536812039396
_journal_volume 68
_journal_year 2012
_chemical_formula_iupac '2C8 H9 N2 + , C10 H6 O6 S2 2-'
_chemical_formula_moiety '2(C8 H9 N2), C10 H6 O6 S2'
_chemical_formula_sum 'C26 H24 N4 O6 S2'
_chemical_formula_weight 552.61
_chemical_name_systematic
;
Bis(2-methyl-1<i>H</i>-benzimidazol-3-ium) naphthalene-1,5-disulfonate
;
_space_group_IT_number 2
_symmetry_cell_setting triclinic
_symmetry_space_group_name_Hall '-P 1'
_symmetry_space_group_name_H-M 'P -1'
_atom_sites_solution_hydrogens geom
_atom_sites_solution_primary direct
_atom_sites_solution_secondary difmap
_audit_creation_method SHELXL97
_cell_angle_alpha 105.7890(10)
_cell_angle_beta 103.3030(10)
_cell_angle_gamma 106.497(2)
_cell_formula_units_Z 1
_cell_length_a 8.0360(7)
_cell_length_b 9.3969(8)
_cell_length_c 9.5101(9)
_cell_measurement_reflns_used 1471
_cell_measurement_temperature 298(2)
_cell_measurement_theta_max 28.022
_cell_measurement_theta_min 2.361
_cell_volume 624.75(10)
_computing_cell_refinement 'SAINT (Bruker, 2002)'
_computing_data_collection 'SMART (Bruker, 2002)'
_computing_data_reduction 'SAINT (Bruker, 2002)'
_computing_molecular_graphics 'PLATON (Spek, 2009)'
_computing_publication_material 'SHELXTL (Sheldrick, 2008)'
_computing_structure_refinement 'SHELXL97 (Sheldrick, 2008)'
_computing_structure_solution 'SHELXS97 (Sheldrick, 2008)'
_diffrn_ambient_temperature 298(2)
_diffrn_measured_fraction_theta_full 0.982
_diffrn_measured_fraction_theta_max 0.982
_diffrn_measurement_device_type 'Bruker SMART CCD'
_diffrn_measurement_method '\f and \w'
_diffrn_radiation_monochromator graphite
_diffrn_radiation_source 'fine-focus sealed tube'
_diffrn_radiation_type MoK\a
_diffrn_radiation_wavelength 0.71073
_diffrn_reflns_av_R_equivalents 0.0297
_diffrn_reflns_av_sigmaI/netI 0.0529
_diffrn_reflns_limit_h_max 9
_diffrn_reflns_limit_h_min -9
_diffrn_reflns_limit_k_max 11
_diffrn_reflns_limit_k_min -8
_diffrn_reflns_limit_l_max 11
_diffrn_reflns_limit_l_min -10
_diffrn_reflns_number 3137
_diffrn_reflns_theta_full 25.01
_diffrn_reflns_theta_max 25.01
_diffrn_reflns_theta_min 2.36
_exptl_absorpt_coefficient_mu 0.264
_exptl_absorpt_correction_T_max 0.951
_exptl_absorpt_correction_T_min 0.888
_exptl_absorpt_correction_type multi-scan
_exptl_absorpt_process_details '(SADABS; Bruker, 2002)'
_exptl_crystal_colour colourless
_exptl_crystal_density_diffrn 1.469
_exptl_crystal_density_method 'not measured'
_exptl_crystal_description block
_exptl_crystal_F_000 288
_exptl_crystal_size_max 0.45
_exptl_crystal_size_mid 0.41
_exptl_crystal_size_min 0.19
_refine_diff_density_max 0.276
_refine_diff_density_min -0.372
_refine_ls_extinction_coef 0.043(6)
_refine_ls_extinction_expression Fc^*^=kFc[1+0.001xFc^2^\l^3^/sin(2\q)]^-1/4^
_refine_ls_extinction_method 'SHELXL97 (Sheldrick, 2008)'
_refine_ls_goodness_of_fit_ref 1.048
_refine_ls_hydrogen_treatment constr
_refine_ls_matrix_type full
_refine_ls_number_parameters 173
_refine_ls_number_reflns 2169
_refine_ls_number_restraints 0
_refine_ls_restrained_S_all 1.048
_refine_ls_R_factor_all 0.0570
_refine_ls_R_factor_gt 0.0427
_refine_ls_shift/su_max 0.000
_refine_ls_shift/su_mean 0.000
_refine_ls_structure_factor_coef Fsqd
_refine_ls_weighting_details 'calc w = 1/[\s^2^(Fo^2^)+(0.0583P)^2^+0.1477P] where P=(Fo^2^+2Fc^2^)/3'
_refine_ls_weighting_scheme calc
_refine_ls_wR_factor_gt 0.1082
_refine_ls_wR_factor_ref 0.1191
_reflns_number_gt 1694
_reflns_number_total 2169
_reflns_threshold_expression I>2\s(I)
_cod_data_source_file lh5531.cif
_cod_data_source_block I
_cod_database_code 2236455
_cod_database_fobs_code 2236455

loop_
_symmetry_equiv_pos_as_xyz
'x, y, z'
'-x, -y, -z'

loop_
_atom_site_type_symbol
_atom_site_label
_atom_site_fract_x
_atom_site_fract_y
_atom_site_fract_z
_atom_site_U_iso_or_equiv
_atom_site_adp_type
_atom_site_calc_flag
_atom_site_refinement_flags
_atom_site_occupancy
_atom_site_symmetry_multiplicity
N N1 0.2089(3) 0.0991(2) -0.0901(2) 0.0390(5) Uani d . 1 1
H H1 0.1838 0.1027 -0.1817 0.047 Uiso calc R 1 1
N N2 0.2562(3) 0.1632(2) 0.1561(2) 0.0404(5) Uani d . 1 1
H H2 0.2664 0.2148 0.2495 0.048 Uiso calc R 1 1
O O1 0.3057(3) 0.2484(2) 0.4604(2) 0.0530(6) Uani d . 1 1
O O2 0.1946(3) 0.1418(2) 0.6381(2) 0.0447(5) Uani d . 1 1
O O3 0.4010(3) 0.4162(2) 0.7288(2) 0.0524(5) Uani d . 1 1
S S1 0.25771(8) 0.28337(7) 0.60043(6) 0.0330(2) Uani d . 1 1
C C1 0.2166(4) 0.2092(3) 0.0356(3) 0.0383(6) Uani d . 1 1
C C2 0.2784(3) 0.0185(3) 0.1067(3) 0.0354(6) Uani d . 1 1
C C3 0.2475(3) -0.0230(3) -0.0511(3) 0.0354(6) Uani d . 1 1
C C4 0.2607(4) -0.1614(3) -0.1376(3) 0.0436(7) Uani d . 1 1
H H4 0.2379 -0.1902 -0.2438 0.052 Uiso calc R 1 1
C C5 0.3095(4) -0.2543(3) -0.0584(3) 0.0495(7) Uani d . 1 1
H H5 0.3195 -0.3484 -0.1125 0.059 Uiso calc R 1 1
C C6 0.3443(4) -0.2105(3) 0.1010(3) 0.0497(7) Uani d . 1 1
H H6 0.3796 -0.2751 0.1506 0.060 Uiso calc R 1 1
C C7 0.3281(4) -0.0747(3) 0.1870(3) 0.0455(7) Uani d . 1 1
H H7 0.3493 -0.0467 0.2929 0.055 Uiso calc R 1 1
C C8 0.1861(4) 0.3582(3) 0.0410(4) 0.0552(8) Uani d . 1 1
H H8A 0.1993 0.4176 0.1452 0.083 Uiso calc PR 0.50 1
H H8B 0.0643 0.3332 -0.0263 0.083 Uiso calc PR 0.50 1
H H8C 0.2749 0.4206 0.0077 0.083 Uiso calc PR 0.50 1
H H8D 0.1597 0.3633 -0.0608 0.083 Uiso calc PR 0.50 1
H H8E 0.2947 0.4477 0.1106 0.083 Uiso calc PR 0.50 1
H H8F 0.0841 0.3603 0.0767 0.083 Uiso calc PR 0.50 1
C C9 -0.0943(3) 0.2568(3) 0.5733(3) 0.0356(6) Uani d . 1 1
H H9 -0.1013 0.1681 0.6009 0.043 Uiso calc R 1 1
C C10 0.0652(3) 0.3429(3) 0.5591(2) 0.0284(5) Uani d . 1 1
C C11 0.0793(3) 0.4782(3) 0.5137(2) 0.0275(5) Uani d . 1 1
C C12 0.2405(3) 0.5702(3) 0.4963(3) 0.0336(6) Uani d . 1 1
H H12 0.3438 0.5427 0.5143 0.040 Uiso calc R 1 1
C C13 0.2477(3) 0.6986(3) 0.4535(3) 0.0388(6) Uani d . 1 1
H H13 0.3552 0.7570 0.4421 0.047 Uiso calc R 1 1

loop_
_atom_site_aniso_label
_atom_site_aniso_U_11
_atom_site_aniso_U_22
_atom_site_aniso_U_33
_atom_site_aniso_U_12
_atom_site_aniso_U_13
_atom_site_aniso_U_23
N1 0.0449(13) 0.0439(13) 0.0288(11) 0.0159(11) 0.0095(10) 0.0171(10)
N2 0.0476(14) 0.0419(13) 0.0294(11) 0.0160(11) 0.0130(10) 0.0101(10)
O1 0.0700(14) 0.0829(15) 0.0407(11) 0.0547(12) 0.0338(10) 0.0335(10)
O2 0.0573(12) 0.0481(11) 0.0447(10) 0.0312(10) 0.0162(9) 0.0290(9)
O3 0.0407(11) 0.0512(12) 0.0517(12) 0.0217(10) -0.0051(9) 0.0104(9)
S1 0.0378(4) 0.0441(4) 0.0266(3) 0.0251(3) 0.0108(3) 0.0166(3)
C1 0.0355(14) 0.0395(15) 0.0375(14) 0.0113(12) 0.0089(11) 0.0155(12)
C2 0.0355(14) 0.0385(14) 0.0301(13) 0.0099(11) 0.0107(11) 0.0136(11)
C3 0.0368(14) 0.0395(14) 0.0319(13) 0.0130(12) 0.0118(11) 0.0166(11)
C4 0.0476(17) 0.0448(16) 0.0327(13) 0.0148(13) 0.0114(12) 0.0095(12)
C5 0.0500(17) 0.0393(16) 0.0580(18) 0.0182(14) 0.0170(15) 0.0149(14)
C6 0.0512(18) 0.0452(17) 0.0570(18) 0.0174(14) 0.0127(14) 0.0298(15)
C7 0.0518(17) 0.0488(17) 0.0369(14) 0.0144(14) 0.0125(13) 0.0235(13)
C8 0.0558(19) 0.0448(17) 0.0609(19) 0.0220(15) 0.0107(16) 0.0169(15)
C9 0.0424(15) 0.0397(14) 0.0350(13) 0.0185(12) 0.0167(12) 0.0221(12)
C10 0.0315(13) 0.0366(13) 0.0225(11) 0.0181(11) 0.0092(10) 0.0126(10)
C11 0.0318(13) 0.0336(13) 0.0214(11) 0.0162(11) 0.0100(10) 0.0112(10)
C12 0.0286(13) 0.0467(15) 0.0353(13) 0.0211(12) 0.0137(11) 0.0194(12)
C13 0.0329(14) 0.0477(15) 0.0463(15) 0.0160(12) 0.0194(12) 0.0261(13)

loop_
_atom_type_symbol
_atom_type_description
_atom_type_scat_dispersion_real
_atom_type_scat_dispersion_imag
_atom_type_scat_source
C C 0.0033 0.0016 'International Tables Vol C Tables 4.2.6.8 and 6.1.1.4'
H H 0.0000 0.0000 'International Tables Vol C Tables 4.2.6.8 and 6.1.1.4'
N N 0.0061 0.0033 'International Tables Vol C Tables 4.2.6.8 and 6.1.1.4'
O O 0.0106 0.0060 'International Tables Vol C Tables 4.2.6.8 and 6.1.1.4'
S S 0.1246 0.1234 'International Tables Vol C Tables 4.2.6.8 and 6.1.1.4'

loop_
_geom_angle_atom_site_label_1
_geom_angle_atom_site_label_2
_geom_angle_atom_site_label_3
_geom_angle_site_symmetry_1
_geom_angle_site_symmetry_3
_geom_angle
C1 N1 C3 . . 109.56(19)
C1 N1 H1 . . 125.2
C3 N1 H1 . . 125.2
C1 N2 C2 . . 109.1(2)
C1 N2 H2 . . 125.5
C2 N2 H2 . . 125.5
O3 S1 O1 . . 112.92(13)
O3 S1 O2 . . 113.16(11)
O1 S1 O2 . . 111.54(11)
O3 S1 C10 . . 106.00(11)
O1 S1 C10 . . 106.50(10)
O2 S1 C10 . . 106.07(11)
N1 C1 N2 . . 108.8(2)
N1 C1 C8 . . 125.5(2)
N2 C1 C8 . . 125.7(2)
C3 C2 N2 . . 106.4(2)
C3 C2 C7 . . 121.8(2)
N2 C2 C7 . . 131.7(2)
C4 C3 C2 . . 121.7(2)
C4 C3 N1 . . 132.2(2)
C2 C3 N1 . . 106.1(2)
C5 C4 C3 . . 116.6(2)
C5 C4 H4 . . 121.7
C3 C4 H4 . . 121.7
C4 C5 C6 . . 121.5(3)
C4 C5 H5 . . 119.2
C6 C5 H5 . . 119.2
C7 C6 C5 . . 122.0(3)
C7 C6 H6 . . 119.0
C5 C6 H6 . . 119.0
C6 C7 C2 . . 116.2(2)
C6 C7 H7 . . 121.9
C2 C7 H7 . . 121.9
C1 C8 H8A . . 109.5
C1 C8 H8B . . 109.5
H8A C8 H8B . . 109.5
C1 C8 H8C . . 109.5
H8A C8 H8C . . 109.5
H8B C8 H8C . . 109.5
C1 C8 H8D . . 109.5
H8A C8 H8D . . 141.1
H8B C8 H8D . . 56.3
H8C C8 H8D . . 56.3
C1 C8 H8E . . 109.5
H8A C8 H8E . . 56.3
H8B C8 H8E . . 141.1
H8C C8 H8E . . 56.3
H8D C8 H8E . . 109.5
C1 C8 H8F . . 109.5
H8A C8 H8F . . 56.3
H8B C8 H8F . . 56.3
H8C C8 H8F . . 141.1
H8D C8 H8F . . 109.5
H8E C8 H8F . . 109.5
C10 C9 C13 . 2_566 120.3(2)
C10 C9 H9 . . 119.8
C13 C9 H9 2_566 . 119.8
C9 C10 C11 . . 121.2(2)
C9 C10 S1 . . 118.13(18)
C11 C10 S1 . . 120.63(17)
C12 C11 C10 . . 123.4(2)
C12 C11 C11 . 2_566 118.9(2)
C10 C11 C11 . 2_566 117.7(3)
C13 C12 C11 . . 121.3(2)
C13 C12 H12 . . 119.4
C11 C12 H12 . . 119.4
C12 C13 C9 . 2_566 120.5(2)
C12 C13 H13 . . 119.7
C9 C13 H13 2_566 . 119.7

loop_
_geom_bond_atom_site_label_1
_geom_bond_atom_site_label_2
_geom_bond_site_symmetry_2
_geom_bond_distance
N1 C1 . 1.327(3)
N1 C3 . 1.390(3)
N1 H1 . 0.8600
N2 C1 . 1.335(3)
N2 C2 . 1.389(3)
N2 H2 . 0.8600
O1 S1 . 1.4491(17)
O2 S1 . 1.4543(17)
O3 S1 . 1.4427(19)
S1 C10 . 1.786(2)
C1 C8 . 1.478(4)
C2 C3 . 1.386(3)
C2 C7 . 1.390(4)
C3 C4 . 1.384(3)
C4 C5 . 1.378(4)
C4 H4 . 0.9300
C5 C6 . 1.395(4)
C5 H5 . 0.9300
C6 C7 . 1.375(4)
C6 H6 . 0.9300
C7 H7 . 0.9300
C8 H8A . 0.9600
C8 H8B . 0.9600
C8 H8C . 0.9600
C8 H8D . 0.9600
C8 H8E . 0.9600
C8 H8F . 0.9600
C9 C10 . 1.366(3)
C9 C13 2_566 1.403(4)
C9 H9 . 0.9300
C10 C11 . 1.433(3)
C11 C12 . 1.413(3)
C11 C11 2_566 1.436(4)
C12 C13 . 1.365(3)
C12 H12 . 0.9300
C13 C9 2_566 1.403(4)
C13 H13 . 0.9300

loop_
_geom_hbond_atom_site_label_D
_geom_hbond_atom_site_label_H
_geom_hbond_atom_site_label_A
_geom_hbond_site_symmetry_A
_geom_hbond_distance_DH
_geom_hbond_distance_HA
_geom_hbond_distance_DA
_geom_hbond_angle_DHA
N1 H1 O2 1_554 0.86 1.86 2.704(3) 165
N2 H2 O1 . 0.86 1.88 2.684(3) 155
C8 H8E O3 2_666 0.96 2.32 3.230(4) 158
C4 H4 Cg1 2_555 0.93 2.61 3.468(3) 154
C4 H4 Cg2 1_544 0.93 2.61 3.468(3) 154

loop_
_geom_torsion_atom_site_label_1
_geom_torsion_atom_site_label_2
_geom_torsion_atom_site_label_3
_geom_torsion_atom_site_label_4
_geom_torsion_site_symmetry_1
_geom_torsion_site_symmetry_4
_geom_torsion
C3 N1 C1 N2 . . -1.0(3)
C3 N1 C1 C8 . . 179.1(3)
C2 N2 C1 N1 . . 1.1(3)
C2 N2 C1 C8 . . -178.9(3)
C1 N2 C2 C3 . . -0.9(3)
C1 N2 C2 C7 . . 176.6(3)
N2 C2 C3 C4 . . 179.3(2)
C7 C2 C3 C4 . . 1.5(4)
N2 C2 C3 N1 . . 0.3(3)
C7 C2 C3 N1 . . -177.5(2)
C1 N1 C3 C4 . . -178.4(3)
C1 N1 C3 C2 . . 0.4(3)
C2 C3 C4 C5 . . -1.2(4)
N1 C3 C4 C5 . . 177.5(3)
C3 C4 C5 C6 . . -0.2(4)
C4 C5 C6 C7 . . 1.4(5)
C5 C6 C7 C2 . . -1.2(4)
C3 C2 C7 C6 . . -0.2(4)
N2 C2 C7 C6 . . -177.4(3)
C13 C9 C10 C11 2_566 . -1.3(4)
C13 C9 C10 S1 2_566 . 178.19(18)
O3 S1 C10 C9 . . -118.6(2)
O1 S1 C10 C9 . . 120.9(2)
O2 S1 C10 C9 . . 2.0(2)
O3 S1 C10 C11 . . 60.9(2)
O1 S1 C10 C11 . . -59.6(2)
O2 S1 C10 C11 . . -178.54(17)
C9 C10 C11 C12 . . -179.5(2)
S1 C10 C11 C12 . . 1.1(3)
C9 C10 C11 C11 . 2_566 1.1(4)
S1 C10 C11 C11 . 2_566 -178.4(2)
C10 C11 C12 C13 . . -179.7(2)
C11 C11 C12 C13 2_566 . -0.2(4)
C11 C12 C13 C9 . 2_566 0.4(4)
